data_2017435
loop_
_publ_author_name
'Titi, Hatem M.'
'Goldberg, Israel'

_publ_section_title
;
 Hydrogen bonding and \p--\p interactions in
 1-benzofuran-2,3-dicarboxylic acid and its 1:1 cocrystals with
 pyridine, phenazine and 1,4-phenylenediamine
;
_journal_coeditor_code GD3317
_journal_issue 12
_journal_name_full 'Acta Crystallographica Section C'
_journal_page_first o639
_journal_page_last o644
_journal_paper_doi 10.1107/S0108270109047519
_journal_volume 65
_journal_year 2009
_chemical_formula_iupac 'C10 H6 O5'
_chemical_formula_moiety 'C10 H6 O5'
_chemical_formula_sum 'C10 H6 O5'
_chemical_formula_weight 206.15
_chemical_name_systematic
;
1-Benzofuran-2,3-dicarboxylic acid
;
_space_group_IT_number 14
_symmetry_cell_setting monoclinic
_symmetry_space_group_name_Hall '-P 2yn'
_symmetry_space_group_name_H-M 'P 1 21/n 1'
_atom_sites_solution_hydrogens geom
_atom_sites_solution_primary direct
_atom_sites_solution_secondary difmap
_audit_creation_method SHELXL97
_cell_angle_alpha 90.00
_cell_angle_beta 116.840(2)
_cell_angle_gamma 90.00
_cell_formula_units_Z 4
_cell_length_a 6.9614(3)
_cell_length_b 18.2529(7)
_cell_length_c 7.4731(3)
_cell_measurement_reflns_used 1888
_cell_measurement_temperature 110(2)
_cell_measurement_theta_max 27.87
_cell_measurement_theta_min 3.25
_cell_volume 847.28(6)
_computing_cell_refinement 'DENZO (Otwinowski & Minor, 1997)'
_computing_data_collection 'COLLECT (Nonius, 1999)'
_computing_data_reduction 'DENZO (Otwinowski & Minor, 1997)'
_computing_molecular_graphics
;
ORTEPIII (Burnett & Johnson, 1996) and Mercury (Macrae <i>et al.</i>,
2006)
;
_computing_publication_material 'SHELXL97 (Sheldrick, 2008)'
_computing_structure_refinement 'SHELXL97 (Sheldrick, 2008)'
_computing_structure_solution 'SIR97 (Altomare <i>et al.</i>,  1994)'
_diffrn_ambient_temperature 110(2)
_diffrn_detector_area_resol_mean 12.8
_diffrn_measured_fraction_theta_full 0.986
_diffrn_measured_fraction_theta_max 0.986
_diffrn_measurement_device_type 'Nonius KappaCCD area-detector'
_diffrn_measurement_method '1 deg. \f and \w scans'
_diffrn_radiation_monochromator graphite
_diffrn_radiation_source 'fine-focus sealed tube'
_diffrn_radiation_type MoK\a
_diffrn_radiation_wavelength 0.71073
_diffrn_reflns_av_R_equivalents 0.0350
_diffrn_reflns_av_sigmaI/netI 0.0359
_diffrn_reflns_limit_h_max 9
_diffrn_reflns_limit_h_min 0
_diffrn_reflns_limit_k_max 23
_diffrn_reflns_limit_k_min 0
_diffrn_reflns_limit_l_max 8
_diffrn_reflns_limit_l_min -9
_diffrn_reflns_number 7021
_diffrn_reflns_theta_full 27.87
_diffrn_reflns_theta_max 27.87
_diffrn_reflns_theta_min 3.25
_diffrn_standards_number 0
_exptl_absorpt_coefficient_mu 0.133
_exptl_absorpt_correction_type none
_exptl_crystal_colour colourless
_exptl_crystal_density_diffrn 1.616
_exptl_crystal_density_method 'not measured'
_exptl_crystal_description prism
_exptl_crystal_F_000 424
_exptl_crystal_size_max 0.45
_exptl_crystal_size_mid 0.35
_exptl_crystal_size_min 0.20
_refine_diff_density_max 0.312
_refine_diff_density_min -0.305
_refine_ls_extinction_method none
_refine_ls_goodness_of_fit_ref 1.065
_refine_ls_hydrogen_treatment mixed
_refine_ls_matrix_type full
_refine_ls_number_parameters 142
_refine_ls_number_reflns 1982
_refine_ls_number_restraints 0
_refine_ls_restrained_S_all 1.065
_refine_ls_R_factor_all 0.0659
_refine_ls_R_factor_gt 0.0488
_refine_ls_shift/su_max 0.001
_refine_ls_shift/su_mean 0.000
_refine_ls_structure_factor_coef Fsqd
_refine_ls_weighting_details 'calc w = 1/[\s^2^(Fo^2^)+(0.0934P)^2^+0.0306P] where P=(Fo^2^+2Fc^2^)/3'
_refine_ls_weighting_scheme calc
_refine_ls_wR_factor_gt 0.1301
_refine_ls_wR_factor_ref 0.1407
_reflns_number_gt 1517
_reflns_number_total 1982
_reflns_threshold_expression I>2\s(I)
_cod_data_source_file gd3317.cif
_cod_data_source_block I
_cod_original_sg_symbol_H-M 'P 21/n'
_cod_database_code 2017435
_cod_database_fobs_code 2017435

loop_
_symmetry_equiv_pos_as_xyz
'x, y, z'
'-x+1/2, y+1/2, -z+1/2'
'-x, -y, -z'
'x-1/2, -y-1/2, z-1/2'

loop_
_atom_site_type_symbol
_atom_site_label
_atom_site_fract_x
_atom_site_fract_y
_atom_site_fract_z
_atom_site_U_iso_or_equiv
_atom_site_adp_type
_atom_site_calc_flag
_atom_site_refinement_flags
_atom_site_occupancy
_atom_site_disorder_assembly
_atom_site_disorder_group
O O1 0.24362(17) 0.34674(6) 0.67414(16) 0.0258(3) Uani d . 1 . .
C C2 0.2572(2) 0.40425(9) 0.5639(2) 0.0236(4) Uani d . 1 . .
C C3 0.2783(2) 0.38137(9) 0.3988(2) 0.0236(4) Uani d . 1 . .
C C4 0.2819(2) 0.30208(9) 0.4067(2) 0.0233(4) Uani d . 1 . .
C C5 0.3014(3) 0.24582(9) 0.2891(3) 0.0283(4) Uani d . 1 . .
H H5 0.3187 0.2561 0.1726 0.034 Uiso calc R 1 . .
C C6 0.2944(3) 0.17430(10) 0.3489(3) 0.0325(4) Uani d . 1 . .
H H6 0.3105 0.1351 0.2731 0.039 Uiso calc R 1 . .
C C7 0.2642(2) 0.15829(9) 0.5178(3) 0.0322(4) Uani d . 1 . .
H H7 0.2567 0.1086 0.5516 0.039 Uiso calc R 1 . .
C C8 0.2452(2) 0.21307(10) 0.6364(3) 0.0308(4) Uani d . 1 . .
H H8 0.2251 0.2026 0.7514 0.037 Uiso calc R 1 . .
C C9 0.2573(2) 0.28443(9) 0.5771(2) 0.0249(4) Uani d . 1 . .
C C10 0.2505(2) 0.47676(9) 0.6501(2) 0.0254(4) Uani d . 1 . .
O O11 0.23612(18) 0.53520(6) 0.54161(17) 0.0293(3) Uani d . 1 . .
H H11 0.252(3) 0.5254(11) 0.419(3) 0.035 Uiso d . 1 . .
O O12 0.25603(19) 0.48259(7) 0.81497(18) 0.0327(3) Uani d . 1 . .
C C13 0.2827(2) 0.42772(9) 0.2395(2) 0.0250(4) Uani d . 1 . .
O O14 0.30575(19) 0.39071(7) 0.10104(18) 0.0308(3) Uani d . 1 . .
H H14 0.290(3) 0.4214(12) -0.010(3) 0.037 Uiso d . 1 . .
O O15 0.26407(18) 0.49490(7) 0.23463(17) 0.0298(3) Uani d . 1 . .

loop_
_atom_site_aniso_label
_atom_site_aniso_U_11
_atom_site_aniso_U_22
_atom_site_aniso_U_33
_atom_site_aniso_U_12
_atom_site_aniso_U_13
_atom_site_aniso_U_23
O1 0.0327(6) 0.0201(6) 0.0259(6) -0.0004(4) 0.0144(5) 0.0018(4)
C2 0.0266(7) 0.0194(8) 0.0234(7) -0.0001(6) 0.0101(6) 0.0019(6)
C3 0.0245(7) 0.0205(9) 0.0249(8) -0.0014(6) 0.0103(6) 0.0018(6)
C4 0.0234(7) 0.0195(8) 0.0244(7) -0.0025(5) 0.0083(6) -0.0026(6)
C5 0.0303(8) 0.0234(9) 0.0281(8) -0.0014(6) 0.0106(7) -0.0033(6)
C6 0.0297(8) 0.0240(9) 0.0369(9) -0.0012(6) 0.0091(7) -0.0033(7)
C7 0.0279(8) 0.0192(8) 0.0409(10) -0.0020(6) 0.0080(7) 0.0036(7)
C8 0.0273(8) 0.0276(10) 0.0336(9) -0.0022(6) 0.0105(7) 0.0076(7)
C9 0.0246(7) 0.0220(9) 0.0258(8) -0.0018(6) 0.0094(6) -0.0001(6)
C10 0.0274(8) 0.0233(9) 0.0245(8) 0.0007(6) 0.0108(6) 0.0014(6)
O11 0.0395(7) 0.0219(7) 0.0279(6) 0.0011(4) 0.0165(5) 0.0017(4)
O12 0.0446(7) 0.0293(7) 0.0264(6) 0.0010(5) 0.0181(5) -0.0012(5)
C13 0.0274(7) 0.0223(9) 0.0247(8) -0.0006(6) 0.0113(6) -0.0012(6)
O14 0.0425(6) 0.0257(7) 0.0274(6) -0.0005(5) 0.0187(5) -0.0011(5)
O15 0.0409(7) 0.0210(7) 0.0299(6) 0.0013(5) 0.0181(5) 0.0029(4)

loop_
_atom_type_symbol
_atom_type_description
_atom_type_scat_dispersion_real
_atom_type_scat_dispersion_imag
_atom_type_scat_source
C C 0.0033 0.0016 'International Tables Vol C Tables 4.2.6.8 and 6.1.1.4'
H H 0.0000 0.0000 'International Tables Vol C Tables 4.2.6.8 and 6.1.1.4'
O O 0.0106 0.0060 'International Tables Vol C Tables 4.2.6.8 and 6.1.1.4'

loop_
_geom_angle_atom_site_label_1
_geom_angle_atom_site_label_2
_geom_angle_atom_site_label_3
_geom_angle_site_symmetry_1
_geom_angle_site_symmetry_3
_geom_angle
_geom_angle_publ_flag
C2 O1 C9 . . 106.13(12) ?
O1 C2 C3 . . 111.95(13) ?
O1 C2 C10 . . 113.61(13) ?
C3 C2 C10 . . 134.42(15) ?
C2 C3 C4 . . 105.92(13) ?
C2 C3 C13 . . 127.03(15) ?
C4 C3 C13 . . 126.94(14) ?
C9 C4 C5 . . 119.36(15) ?
C9 C4 C3 . . 105.12(13) ?
C5 C4 C3 . . 135.53(15) ?
C6 C5 C4 . . 117.49(16) ?
C6 C5 H5 . . 121.3 ?
C4 C5 H5 . . 121.3 ?
C5 C6 C7 . . 121.84(16) ?
C5 C6 H6 . . 119.1 ?
C7 C6 H6 . . 119.1 ?
C8 C7 C6 . . 121.60(16) ?
C8 C7 H7 . . 119.2 ?
C6 C7 H7 . . 119.2 ?
C7 C8 C9 . . 115.87(16) ?
C7 C8 H8 . . 122.1 ?
C9 C8 H8 . . 122.1 ?
O1 C9 C8 . . 125.32(15) ?
O1 C9 C4 . . 110.86(13) ?
C8 C9 C4 . . 123.81(15) ?
O12 C10 O11 . . 120.69(15) ?
O12 C10 C2 . . 121.61(15) ?
O11 C10 C2 . . 117.70(15) ?
C10 O11 H11 . . 114.5(12) ?
O15 C13 O14 . . 122.77(15) ?
O15 C13 C3 . . 123.73(15) ?
O14 C13 C3 . . 113.50(15) ?
C13 O14 H14 . . 111.9(13) ?

loop_
_geom_bond_atom_site_label_1
_geom_bond_atom_site_label_2
_geom_bond_site_symmetry_2
_geom_bond_distance
_geom_bond_publ_flag
O1 C2 . 1.3640(19) ?
O1 C9 . 1.3750(19) ?
C2 C3 . 1.372(2) ?
C2 C10 . 1.482(2) ?
C3 C4 . 1.448(2) ?
C3 C13 . 1.472(2) ?
C4 C9 . 1.397(2) ?
C4 C5 . 1.397(2) ?
C5 C6 . 1.388(2) ?
C5 H5 . 0.9500 ?
C6 C7 . 1.401(3) ?
C6 H6 . 0.9500 ?
C7 C8 . 1.382(3) ?
C7 H7 . 0.9500 ?
C8 C9 . 1.391(2) ?
C8 H8 . 0.9500 ?
C10 O12 . 1.220(2) ?
C10 O11 . 1.316(2) ?
O11 H11 . 0.99(2) ?
C13 O15 . 1.232(2) ?
C13 O14 . 1.305(2) ?
O14 H14 . 0.96(2) ?

loop_
_geom_hbond_atom_site_label_D
_geom_hbond_atom_site_label_H
_geom_hbond_atom_site_label_A
_geom_hbond_site_symmetry_A
_geom_hbond_distance_DH
_geom_hbond_distance_HA
_geom_hbond_distance_DA
_geom_hbond_angle_DHA
O11 H11 O15 . 0.99(2) 1.52(2) 2.4990(16) 168.6(19)
O14 H14 O12 1_554 0.96(2) 1.66(2) 2.6143(17) 172.7(19)
C7 H7 O12 2_546 0.95 2.52 3.468(2) 173

loop_
_cod_related_entry_id
_cod_related_entry_database
_cod_related_entry_code
1 ChemSpider 512439
